data_9012131
loop_
_publ_author_name
'Christensen, N.'
'Hansen, P.'
'Lehmann, M. S.'

_publ_section_title
;
 Isotope effects in the bonds of beta-CrOOH and beta-CrOOD
;
_journal_name_full 'Journal of Solid State Chemistry'
_journal_page_first 299
_journal_page_last 304
_journal_paper_doi 10.1016/0022-4596(76)90180-8
_journal_volume 19
_journal_year 1976
_chemical_compound_source Synthetic
_chemical_formula_structural CrO(OH)
_chemical_formula_sum 'Cr H O2'
_chemical_name_mineral Guyanaite
_space_group_IT_number 58
_symmetry_space_group_name_Hall '-P 2 2n'
_symmetry_space_group_name_H-M 'P n n m'
_cell_angle_alpha 90
_cell_angle_beta 90
_cell_angle_gamma 90
_cell_length_a 4.862
_cell_length_b 4.298
_cell_length_c 2.995
_cell_formula_units_Z 2
_cell_volume 62.586
_database_code_amcsd 0013341
_exptl_crystal_density_diffrn 4.511
_cod_original_formula_sum 'Cr O2 H'
_cod_database_code 9012131

loop_
_space_group_symop_operation_xyz
x,y,z
1/2+x,1/2-y,1/2+z
1/2-x,1/2+y,1/2-z
1/2-x,1/2+y,1/2+z
1/2+x,1/2-y,1/2-z
x,y,-z
-x,-y,z
-x,-y,-z

loop_
_atom_site_label
_atom_site_fract_x
_atom_site_fract_y
_atom_site_fract_z
_atom_site_occupancy
_atom_site_U_iso_or_equiv
Cr 0.00000 0.00000 0.00000 1.00000 0.00785
O1 0.35260 0.23570 0.00000 1.00000 0.00785
H 0.49940 0.03950 0.00000 0.50000 0.00785

loop_
_cod_related_entry_id
_cod_related_entry_database
_cod_related_entry_code
1 AMCSD 0013341
